data_1544976
loop_
_publ_author_name
'Swarnakar, Anindya K.'
'Ferguson, Michael J.'
'McDonald, Robert'
'Rivard, Eric'

_publ_section_title
;
 Azido- and amido-substituted gallium hydrides supported by N-heterocyclic
 carbenes.
;
_journal_issue 5
_journal_name_full 'Dalton transactions (Cambridge, England : 2003)'
_journal_page_first 1406
_journal_page_last 1412
_journal_paper_doi 10.1039/c6dt04595b
_journal_volume 46
_journal_year 2017
_chemical_formula_sum 'C40 H71.5 Cl2 Ga N3 O1.75 Si2'
_chemical_formula_weight 819.30
_space_group_crystal_system monoclinic
_space_group_IT_number 14
_space_group_name_Hall '-P 2ybc'
_space_group_name_H-M_alt 'P 1 21/c 1'
_symmetry_space_group_name_Hall '-P 2ybc'
_symmetry_space_group_name_H-M 'P 1 21/c 1'
_atom_sites_solution_hydrogens geom
_audit_creation_method SHELXL-2014/7
_audit_update_record
;
2016-11-28 deposited with the CCDC.
2017-01-02 downloaded from the CCDC.
;
_cell_angle_alpha 90
_cell_angle_beta 117.5323(6)
_cell_angle_gamma 90
_cell_formula_units_Z 4
_cell_length_a 12.2392(2)
_cell_length_b 36.3301(7)
_cell_length_c 11.9340(2)
_cell_measurement_reflns_used 9234
_cell_measurement_temperature 173(2)
_cell_measurement_theta_max 73.78
_cell_measurement_theta_min 4.75
_cell_volume 4705.51(14)
_computing_cell_refinement 'Bruker SAINT'
_computing_data_collection 'Bruker APEX2'
_computing_data_reduction 'Bruker SAINT'
_computing_molecular_graphics 'Bruker SHELXTL'
_computing_publication_material 'Bruker SHELXTL'
_computing_structure_refinement 'SHELXL-2014/7 (Sheldrick, 2014)'
_computing_structure_solution 'SHELXT-2014 (Sheldrick 2014)'
_diffrn_ambient_temperature 173(2)
_diffrn_measured_fraction_theta_full 1.000
_diffrn_measured_fraction_theta_max 0.998
_diffrn_measurement_device_type 'Bruker APEX-II CCD'
_diffrn_measurement_method '\f and \w scans'
_diffrn_radiation_type CuK\a
_diffrn_radiation_wavelength 1.54178
_diffrn_reflns_av_R_equivalents 0.0171
_diffrn_reflns_av_unetI/netI 0.0158
_diffrn_reflns_Laue_measured_fraction_full 1.000
_diffrn_reflns_Laue_measured_fraction_max 0.998
_diffrn_reflns_limit_h_max 15
_diffrn_reflns_limit_h_min -15
_diffrn_reflns_limit_k_max 45
_diffrn_reflns_limit_k_min -45
_diffrn_reflns_limit_l_max 14
_diffrn_reflns_limit_l_min -14
_diffrn_reflns_number 33450
_diffrn_reflns_point_group_measured_fraction_full 1.000
_diffrn_reflns_point_group_measured_fraction_max 0.998
_diffrn_reflns_theta_full 67.679
_diffrn_reflns_theta_max 74.108
_diffrn_reflns_theta_min 2.432
_exptl_absorpt_coefficient_mu 2.576
_exptl_absorpt_correction_T_max 0.7298
_exptl_absorpt_correction_T_min 0.5798
_exptl_absorpt_correction_type numerical
_exptl_absorpt_process_details 'SADABS 2014/5'
_exptl_crystal_colour colourless
_exptl_crystal_density_diffrn 1.156
_exptl_crystal_description fragment
_exptl_crystal_F_000 1758
_exptl_crystal_size_max 0.296
_exptl_crystal_size_mid 0.249
_exptl_crystal_size_min 0.184
_refine_diff_density_max 0.312
_refine_diff_density_min -0.229
_refine_diff_density_rms 0.043
_refine_ls_extinction_method none
_refine_ls_goodness_of_fit_ref 1.112
_refine_ls_hydrogen_treatment constr
_refine_ls_matrix_type full
_refine_ls_number_parameters 421
_refine_ls_number_reflns 9547
_refine_ls_number_restraints 0
_refine_ls_restrained_S_all 1.112
_refine_ls_R_factor_all 0.0333
_refine_ls_R_factor_gt 0.0324
_refine_ls_shift/su_max 0.038
_refine_ls_shift/su_mean 0.000
_refine_ls_structure_factor_coef Fsqd
_refine_ls_weighting_details 'w=1/[\s^2^(Fo^2^)+(0.0268P)^2^+3.1744P] where P=(Fo^2^+2Fc^2^)/3'
_refine_ls_weighting_scheme calc
_refine_ls_wR_factor_gt 0.0800
_refine_ls_wR_factor_ref 0.0807
_reflns_Friedel_coverage 0.000
_reflns_number_gt 9244
_reflns_number_total 9547
_reflns_threshold_expression 'I > 2\s(I)'
_cod_data_source_file c6dt04595b2.cif
_cod_data_source_block riv15jg_IPrGaCl2NTMS2_cmpd_4
_cod_depositor_comments 'Adding full bibliography for 1544973--1544977.cif.'
_cod_original_formula_sum 'C40 H71.50 Cl2 Ga N3 O1.75 Si2'
_cod_database_code 1544976
_shelx_shelxl_version_number 2014/7
_shelx_space_group_comment
; 
The symmetry employed for this shelxl refinement is uniquely defined 
by the following loop, which should always be used as a source of 
symmetry information in preference to the above space-group names. 
They are only intended as comments. 
;
_shelx_estimated_absorpt_t_min 0.516
_shelx_estimated_absorpt_t_max 0.649

loop_
_space_group_symop_operation_xyz
'x, y, z'
'-x, y+1/2, -z+1/2'
'-x, -y, -z'
'x, -y-1/2, z-1/2'

loop_
_atom_site_label
_atom_site_type_symbol
_atom_site_fract_x
_atom_site_fract_y
_atom_site_fract_z
_atom_site_U_iso_or_equiv
_atom_site_adp_type
_atom_site_occupancy
_atom_site_site_symmetry_order
_atom_site_calc_flag
_atom_site_refinement_flags_posn
_atom_site_refinement_flags_adp
Ga Ga 0.16412(2) 0.39453(2) 0.31085(2) 0.02331(6) Uani 1 1 d . .
Cl1 Cl 0.03018(4) 0.43512(2) 0.18376(4) 0.03845(10) Uani 1 1 d . .
Cl2 Cl 0.05590(5) 0.34330(2) 0.27074(5) 0.04263(11) Uani 1 1 d . .
Si1 Si 0.18970(5) 0.38421(2) 0.57916(4) 0.03235(11) Uani 1 1 d . .
Si2 Si 0.26643(5) 0.45646(2) 0.50804(4) 0.03326(11) Uani 1 1 d . .
N1 N 0.38726(11) 0.36425(3) 0.28705(12) 0.0223(2) Uani 1 1 d . .
N2 N 0.27132(12) 0.39579(3) 0.12200(12) 0.0222(3) Uani 1 1 d . .
N3 N 0.23141(12) 0.40981(4) 0.48152(12) 0.0261(3) Uani 1 1 d . .
C1 C 0.28103(13) 0.38401(4) 0.23444(14) 0.0212(3) Uani 1 1 d . .
C2 C 0.44370(14) 0.36446(4) 0.20959(15) 0.0267(3) Uani 1 1 d . .
H2 H 0.5193 0.3529 0.2263 0.032 Uiso 1 1 calc R U
C3 C 0.37133(14) 0.38406(4) 0.10689(15) 0.0264(3) Uani 1 1 d . .
H3 H 0.3859 0.3890 0.0367 0.032 Uiso 1 1 calc R U
C4 C 0.2464(2) 0.33586(6) 0.5964(2) 0.0526(5) Uani 1 1 d . .
H4A H 0.2252 0.3226 0.6553 0.063 Uiso 1 1 calc R U
H4B H 0.3361 0.3359 0.6292 0.063 Uiso 1 1 calc R U
H4C H 0.2077 0.3236 0.5139 0.063 Uiso 1 1 calc R U
C5 C 0.2581(2) 0.40278(7) 0.74458(18) 0.0492(5) Uani 1 1 d . .
H5A H 0.2304 0.3878 0.7950 0.059 Uiso 1 1 calc R U
H5B H 0.2314 0.4283 0.7426 0.059 Uiso 1 1 calc R U
H5C H 0.3482 0.4019 0.7825 0.059 Uiso 1 1 calc R U
C6 C 0.01950(19) 0.38477(7) 0.5227(2) 0.0492(5) Uani 1 1 d . .
H6A H -0.0003 0.3695 0.5785 0.059 Uiso 1 1 calc R U
H6B H -0.0227 0.3750 0.4365 0.059 Uiso 1 1 calc R U
H6C H -0.0077 0.4101 0.5236 0.059 Uiso 1 1 calc R U
C7 C 0.3281(2) 0.47292(6) 0.4000(2) 0.0474(5) Uani 1 1 d . .
H7A H 0.3479 0.4992 0.4146 0.057 Uiso 1 1 calc R U
H7B H 0.2661 0.4691 0.3120 0.057 Uiso 1 1 calc R U
H7C H 0.4029 0.4591 0.4166 0.057 Uiso 1 1 calc R U
C8 C 0.1293(2) 0.48461(6) 0.4824(2) 0.0551(6) Uani 1 1 d . .
H8A H 0.1528 0.5106 0.4976 0.066 Uiso 1 1 calc R U
H8B H 0.0983 0.4765 0.5408 0.066 Uiso 1 1 calc R U
H8C H 0.0647 0.4815 0.3952 0.066 Uiso 1 1 calc R U
C9 C 0.3868(2) 0.46953(7) 0.6712(2) 0.0572(6) Uani 1 1 d . .
H9A H 0.4326 0.4910 0.6660 0.069 Uiso 1 1 calc R U
H9B H 0.4437 0.4489 0.7090 0.069 Uiso 1 1 calc R U
H9C H 0.3468 0.4755 0.7236 0.069 Uiso 1 1 calc R U
C11 C 0.43573(14) 0.34150(4) 0.40036(15) 0.0260(3) Uani 1 1 d . .
C12 C 0.53075(16) 0.35564(5) 0.51187(17) 0.0345(4) Uani 1 1 d . .
C13 C 0.58246(18) 0.33190(6) 0.61551(18) 0.0450(5) Uani 1 1 d . .
H13 H 0.6460 0.3407 0.6934 0.054 Uiso 1 1 calc R U
C14 C 0.5433(2) 0.29618(7) 0.6070(2) 0.0515(5) Uani 1 1 d . .
H14 H 0.5805 0.2805 0.6786 0.062 Uiso 1 1 calc R U
C15 C 0.4507(2) 0.28286(6) 0.4957(2) 0.0464(5) Uani 1 1 d . .
H15 H 0.4246 0.2581 0.4917 0.056 Uiso 1 1 calc R U
C16 C 0.39428(17) 0.30508(5) 0.38858(17) 0.0331(4) Uani 1 1 d . .
C17 C 0.5807(2) 0.39395(6) 0.5203(2) 0.0569(6) Uani 1 1 d . .
H17 H 0.5158 0.4091 0.4518 0.068 Uiso 1 1 calc R U
C18 C 0.6119(3) 0.41217(8) 0.6462(3) 0.0708(8) Uani 1 1 d . .
H18A H 0.6440 0.4370 0.6477 0.085 Uiso 1 1 calc R U
H18B H 0.5374 0.4138 0.6572 0.085 Uiso 1 1 calc R U
H18C H 0.6743 0.3975 0.7150 0.085 Uiso 1 1 calc R U
C19 C 0.6939(3) 0.39341(11) 0.4985(3) 0.0981(13) Uani 1 1 d . .
H19A H 0.7252 0.4185 0.5042 0.118 Uiso 1 1 calc R U
H19B H 0.7578 0.3780 0.5628 0.118 Uiso 1 1 calc R U
H19C H 0.6715 0.3834 0.4144 0.118 Uiso 1 1 calc R U
C20 C 0.2985(2) 0.28893(5) 0.26449(19) 0.0417(4) Uani 1 1 d . .
H20 H 0.2458 0.3096 0.2118 0.050 Uiso 1 1 calc R U
C21 C 0.2143(2) 0.26078(6) 0.2817(3) 0.0589(6) Uani 1 1 d . .
H21A H 0.1546 0.2513 0.1989 0.071 Uiso 1 1 calc R U
H21B H 0.2640 0.2404 0.3343 0.071 Uiso 1 1 calc R U
H21C H 0.1703 0.2726 0.3228 0.071 Uiso 1 1 calc R U
C22 C 0.3605(3) 0.27109(6) 0.1921(2) 0.0565(6) Uani 1 1 d . .
H22A H 0.2974 0.2608 0.1125 0.068 Uiso 1 1 calc R U
H22B H 0.4084 0.2897 0.1743 0.068 Uiso 1 1 calc R U
H22C H 0.4154 0.2513 0.2434 0.068 Uiso 1 1 calc R U
C31 C 0.16712(14) 0.41280(4) 0.01536(14) 0.0238(3) Uani 1 1 d . .
C32 C 0.17564(15) 0.44981(4) -0.01198(14) 0.0262(3) Uani 1 1 d . .
C33 C 0.07941(17) 0.46409(5) -0.12210(16) 0.0354(4) Uani 1 1 d . .
H33 H 0.0815 0.4892 -0.1433 0.042 Uiso 1 1 calc R U
C34 C -0.01840(17) 0.44232(6) -0.20033(17) 0.0412(4) Uani 1 1 d . .
H34 H -0.0826 0.4525 -0.2752 0.049 Uiso 1 1 calc R U
C35 C -0.02370(16) 0.40592(6) -0.17071(17) 0.0375(4) Uani 1 1 d . .
H35 H -0.0921 0.3914 -0.2257 0.045 Uiso 1 1 calc R U
C36 C 0.06882(15) 0.38994(5) -0.06206(15) 0.0290(3) Uani 1 1 d . .
C37 C 0.28323(16) 0.47429(4) 0.07066(15) 0.0293(3) Uani 1 1 d . .
H37 H 0.3310 0.4617 0.1538 0.035 Uiso 1 1 calc R U
C38 C 0.2392(2) 0.51146(5) 0.09501(19) 0.0432(4) Uani 1 1 d . .
H38A H 0.3107 0.5266 0.1486 0.052 Uiso 1 1 calc R U
H38B H 0.1904 0.5240 0.0144 0.052 Uiso 1 1 calc R U
H38C H 0.1883 0.5075 0.1377 0.052 Uiso 1 1 calc R U
C39 C 0.3693(2) 0.48011(6) 0.01132(19) 0.0444(5) Uani 1 1 d . .
H39A H 0.4381 0.4960 0.0662 0.053 Uiso 1 1 calc R U
H39B H 0.4014 0.4563 0.0014 0.053 Uiso 1 1 calc R U
H39C H 0.3237 0.4918 -0.0716 0.053 Uiso 1 1 calc R U
C40 C 0.06195(16) 0.34947(5) -0.03521(16) 0.0345(4) Uani 1 1 d . .
H40 H 0.1147 0.3456 0.0575 0.041 Uiso 1 1 calc R U
C41 C -0.0687(2) 0.33719(7) -0.0671(2) 0.0553(6) Uani 1 1 d . .
H41A H -0.0683 0.3109 -0.0481 0.066 Uiso 1 1 calc R U
H41B H -0.0981 0.3514 -0.0164 0.066 Uiso 1 1 calc R U
H41C H -0.1235 0.3414 -0.1570 0.066 Uiso 1 1 calc R U
C42 C 0.1144(2) 0.32556(6) -0.1043(2) 0.0526(5) Uani 1 1 d . .
H42A H 0.1089 0.2996 -0.0855 0.063 Uiso 1 1 calc R U
H42B H 0.0671 0.3297 -0.1956 0.063 Uiso 1 1 calc R U
H42C H 0.2009 0.3321 -0.0762 0.063 Uiso 1 1 calc R U
O1S O 0.61325(15) 0.37395(4) 0.06375(17) 0.0558(4) Uani 1 1 d . .
C1S C 0.7021(3) 0.40192(9) 0.0892(3) 0.0830(9) Uani 1 1 d . .
H1SA H 0.6782 0.4172 0.0128 0.100 Uiso 1 1 calc R U
H1SB H 0.7831 0.3906 0.1114 0.100 Uiso 1 1 calc R U
C2S C 0.7119(3) 0.42528(8) 0.1943(3) 0.0699(7) Uani 1 1 d . .
H2SA H 0.7737 0.4445 0.2108 0.084 Uiso 1 1 calc R U
H2SB H 0.6319 0.4367 0.1718 0.084 Uiso 1 1 calc R U
H2SC H 0.7366 0.4102 0.2702 0.084 Uiso 1 1 calc R U
C3S C 0.6055(3) 0.34967(9) -0.0320(4) 0.0841(10) Uani 1 1 d . .
H3SA H 0.6875 0.3388 -0.0082 0.101 Uiso 1 1 calc R U
H3SB H 0.5791 0.3634 -0.1121 0.101 Uiso 1 1 calc R U
C4S C 0.5154(3) 0.31994(9) -0.0501(3) 0.0845(9) Uani 1 1 d . .
H4SA H 0.5104 0.3032 -0.1166 0.101 Uiso 1 1 calc R U
H4SB H 0.5423 0.3063 0.0291 0.101 Uiso 1 1 calc R U
H4SC H 0.4342 0.3308 -0.0745 0.101 Uiso 1 1 calc R U

loop_
_atom_site_aniso_label
_atom_site_aniso_U_11
_atom_site_aniso_U_22
_atom_site_aniso_U_33
_atom_site_aniso_U_23
_atom_site_aniso_U_13
_atom_site_aniso_U_12
Ga 0.02338(10) 0.02837(10) 0.02127(10) 0.00089(7) 0.01293(8) 0.00223(7)
Cl1 0.0338(2) 0.0505(2) 0.0304(2) 0.00834(18) 0.01440(17) 0.01834(18)
Cl2 0.0498(3) 0.0422(2) 0.0470(3) -0.01027(19) 0.0318(2) -0.0167(2)
Si1 0.0399(3) 0.0385(2) 0.0264(2) 0.00443(18) 0.0218(2) 0.0039(2)
Si2 0.0406(3) 0.0349(2) 0.0295(2) -0.00498(18) 0.0206(2) -0.00296(19)
N1 0.0212(6) 0.0254(6) 0.0212(6) 0.0021(5) 0.0106(5) 0.0022(5)
N2 0.0226(6) 0.0258(6) 0.0196(6) 0.0010(5) 0.0109(5) 0.0008(5)
N3 0.0289(7) 0.0318(7) 0.0216(6) 0.0015(5) 0.0150(5) 0.0039(5)
C1 0.0219(7) 0.0223(7) 0.0196(7) -0.0001(5) 0.0097(6) -0.0012(5)
C2 0.0240(7) 0.0327(8) 0.0273(8) 0.0001(6) 0.0152(6) 0.0030(6)
C3 0.0259(8) 0.0329(8) 0.0244(7) 0.0003(6) 0.0151(6) 0.0014(6)
C4 0.0743(15) 0.0436(11) 0.0474(12) 0.0144(9) 0.0346(12) 0.0118(10)
C5 0.0629(13) 0.0643(13) 0.0286(9) 0.0012(9) 0.0281(9) -0.0018(11)
C6 0.0435(11) 0.0678(14) 0.0500(12) -0.0029(10) 0.0332(10) -0.0045(10)
C7 0.0621(13) 0.0460(11) 0.0424(11) -0.0046(9) 0.0311(10) -0.0150(10)
C8 0.0720(15) 0.0428(11) 0.0586(14) -0.0010(10) 0.0369(12) 0.0161(11)
C9 0.0627(14) 0.0690(15) 0.0409(11) -0.0213(11) 0.0249(11) -0.0198(12)
C11 0.0257(7) 0.0304(8) 0.0251(8) 0.0061(6) 0.0146(6) 0.0092(6)
C12 0.0277(8) 0.0429(10) 0.0303(9) 0.0055(7) 0.0113(7) 0.0093(7)
C13 0.0349(10) 0.0648(13) 0.0289(9) 0.0115(9) 0.0094(8) 0.0163(9)
C14 0.0584(13) 0.0599(13) 0.0396(11) 0.0267(10) 0.0256(10) 0.0264(11)
C15 0.0623(13) 0.0360(10) 0.0501(12) 0.0165(9) 0.0336(11) 0.0138(9)
C16 0.0401(9) 0.0301(8) 0.0355(9) 0.0062(7) 0.0229(8) 0.0086(7)
C17 0.0463(12) 0.0538(13) 0.0391(11) 0.0039(9) -0.0069(9) -0.0111(10)
C18 0.0556(15) 0.0650(16) 0.0699(17) -0.0194(13) 0.0104(13) 0.0000(12)
C19 0.095(2) 0.152(3) 0.0437(14) -0.0247(17) 0.0298(15) -0.081(2)
C20 0.0535(12) 0.0272(9) 0.0453(11) -0.0004(8) 0.0235(9) -0.0008(8)
C21 0.0692(15) 0.0363(11) 0.0784(17) -0.0048(11) 0.0401(14) -0.0093(10)
C22 0.0821(17) 0.0426(11) 0.0543(13) -0.0097(10) 0.0396(13) -0.0049(11)
C31 0.0221(7) 0.0320(8) 0.0169(7) 0.0020(6) 0.0087(6) 0.0043(6)
C32 0.0285(8) 0.0309(8) 0.0212(7) 0.0018(6) 0.0133(6) 0.0044(6)
C33 0.0394(10) 0.0355(9) 0.0274(8) 0.0070(7) 0.0121(7) 0.0090(7)
C34 0.0352(10) 0.0525(11) 0.0254(8) 0.0072(8) 0.0050(7) 0.0113(8)
C35 0.0282(8) 0.0507(11) 0.0261(8) -0.0004(8) 0.0062(7) -0.0003(8)
C36 0.0270(8) 0.0378(9) 0.0223(7) -0.0013(6) 0.0114(6) -0.0001(7)
C37 0.0361(9) 0.0287(8) 0.0242(8) 0.0020(6) 0.0149(7) 0.0011(7)
C38 0.0565(12) 0.0316(9) 0.0375(10) -0.0020(8) 0.0182(9) 0.0044(8)
C39 0.0488(11) 0.0500(11) 0.0419(11) -0.0045(9) 0.0272(9) -0.0123(9)
C40 0.0323(9) 0.0384(9) 0.0273(8) -0.0014(7) 0.0091(7) -0.0081(7)
C41 0.0442(12) 0.0611(14) 0.0562(13) -0.0004(11) 0.0194(10) -0.0197(10)
C42 0.0645(14) 0.0382(11) 0.0609(14) -0.0071(10) 0.0339(12) -0.0033(10)
O1S 0.0544(9) 0.0554(9) 0.0754(11) -0.0050(8) 0.0451(9) -0.0086(7)
C1S 0.087(2) 0.081(2) 0.109(3) -0.0116(18) 0.069(2) -0.0308(17)
C2S 0.0627(16) 0.0713(17) 0.0728(17) 0.0027(14) 0.0288(14) -0.0173(13)
C3S 0.101(2) 0.0760(19) 0.113(3) -0.0204(18) 0.082(2) -0.0106(17)
C4S 0.098(2) 0.0720(19) 0.099(2) -0.0278(17) 0.059(2) -0.0196(17)

loop_
_atom_type_symbol
_atom_type_description
_atom_type_scat_dispersion_real
_atom_type_scat_dispersion_imag
_atom_type_scat_source
C C 0.0181 0.0091 'International Tables Vol C Tables 4.2.6.8 and 6.1.1.4'
H H 0.0000 0.0000 'International Tables Vol C Tables 4.2.6.8 and 6.1.1.4'
N N 0.0311 0.0180 'International Tables Vol C Tables 4.2.6.8 and 6.1.1.4'
O O 0.0492 0.0322 'International Tables Vol C Tables 4.2.6.8 and 6.1.1.4'
Si Si 0.2541 0.3302 'International Tables Vol C Tables 4.2.6.8 and 6.1.1.4'
Cl Cl 0.3639 0.7018 'International Tables Vol C Tables 4.2.6.8 and 6.1.1.4'
Ga Ga -1.2846 0.7763 'International Tables Vol C Tables 4.2.6.8 and 6.1.1.4'

loop_
_geom_angle_atom_site_label_1
_geom_angle_atom_site_label_2
_geom_angle_atom_site_label_3
_geom_angle
N3 Ga C1 119.05(6)
N3 Ga Cl2 113.58(4)
C1 Ga Cl2 102.60(4)
N3 Ga Cl1 111.05(4)
C1 Ga Cl1 105.52(4)
Cl2 Ga Cl1 103.54(2)
N3 Si1 C4 111.58(9)
N3 Si1 C6 112.05(9)
C4 Si1 C6 110.22(11)
N3 Si1 C5 112.67(9)
C4 Si1 C5 105.06(11)
C6 Si1 C5 104.83(10)
N3 Si2 C8 112.12(9)
N3 Si2 C7 109.27(8)
C8 Si2 C7 109.34(11)
N3 Si2 C9 116.32(10)
C8 Si2 C9 104.26(11)
C7 Si2 C9 105.11(10)
C1 N1 C2 110.75(12)
C1 N1 C11 128.39(13)
C2 N1 C11 120.49(12)
C1 N2 C3 110.62(12)
C1 N2 C31 129.52(13)
C3 N2 C31 119.08(12)
Si2 N3 Si1 121.46(8)
Si2 N3 Ga 115.42(7)
Si1 N3 Ga 116.54(8)
N1 C1 N2 104.52(12)
N1 C1 Ga 127.34(11)
N2 C1 Ga 128.12(11)
C3 C2 N1 106.91(13)
C2 C3 N2 107.18(13)
C12 C11 C16 123.07(15)
C12 C11 N1 118.53(15)
C16 C11 N1 118.01(14)
C13 C12 C11 116.93(18)
C13 C12 C17 120.56(18)
C11 C12 C17 122.44(16)
C14 C13 C12 121.27(19)
C13 C14 C15 120.59(18)
C14 C15 C16 121.3(2)
C15 C16 C11 116.85(18)
C15 C16 C20 120.13(17)
C11 C16 C20 122.91(15)
C12 C17 C18 112.1(2)
C12 C17 C19 110.5(2)
C18 C17 C19 110.0(2)
C16 C20 C21 113.04(18)
C16 C20 C22 110.66(18)
C21 C20 C22 109.40(17)
C32 C31 C36 123.35(14)
C32 C31 N2 118.77(14)
C36 C31 N2 117.54(14)
C33 C32 C31 117.06(15)
C33 C32 C37 119.68(15)
C31 C32 C37 123.25(14)
C34 C33 C32 120.99(17)
C33 C34 C35 120.43(16)
C34 C35 C36 121.58(17)
C35 C36 C31 116.58(16)
C35 C36 C40 120.00(16)
C31 C36 C40 123.38(15)
C32 C37 C38 111.41(15)
C32 C37 C39 110.89(14)
C38 C37 C39 110.11(16)
C36 C40 C42 111.05(16)
C36 C40 C41 112.61(17)
C42 C40 C41 110.59(17)
C3S O1S C1S 112.3(2)
O1S C1S C2S 110.4(2)
O1S C3S C4S 109.8(2)

loop_
_geom_bond_atom_site_label_1
_geom_bond_atom_site_label_2
_geom_bond_distance
Ga N3 1.8932(13)
Ga C1 2.0570(15)
Ga Cl2 2.2047(5)
Ga Cl1 2.2054(4)
Si1 N3 1.7416(14)
Si1 C4 1.865(2)
Si1 C6 1.870(2)
Si1 C5 1.878(2)
Si2 N3 1.7408(15)
Si2 C8 1.866(2)
Si2 C7 1.869(2)
Si2 C9 1.881(2)
N1 C1 1.3585(19)
N1 C2 1.3864(19)
N1 C11 1.4566(19)
N2 C1 1.3604(19)
N2 C3 1.384(2)
N2 C31 1.4585(19)
C2 C3 1.338(2)
C11 C12 1.399(2)
C11 C16 1.401(2)
C12 C13 1.397(3)
C12 C17 1.505(3)
C13 C14 1.370(3)
C14 C15 1.375(3)
C15 C16 1.395(3)
C16 C20 1.519(3)
C17 C18 1.521(4)
C17 C19 1.524(4)
C20 C21 1.532(3)
C20 C22 1.532(3)
C31 C32 1.399(2)
C31 C36 1.401(2)
C32 C33 1.397(2)
C32 C37 1.516(2)
C33 C34 1.377(3)
C34 C35 1.378(3)
C35 C36 1.394(2)
C36 C40 1.515(2)
C37 C38 1.531(2)
C37 C39 1.532(2)
C40 C42 1.529(3)
C40 C41 1.529(3)
O1S C3S 1.412(3)
O1S C1S 1.415(3)
C1S C2S 1.472(4)
C3S C4S 1.486(4)

loop_
_geom_torsion_atom_site_label_1
_geom_torsion_atom_site_label_2
_geom_torsion_atom_site_label_3
_geom_torsion_atom_site_label_4
_geom_torsion
C8 Si2 N3 Si1 -66.62(12)
C7 Si2 N3 Si1 171.99(10)
C9 Si2 N3 Si1 53.24(13)
C8 Si2 N3 Ga 83.93(11)
C7 Si2 N3 Ga -37.46(11)
C9 Si2 N3 Ga -156.22(10)
C4 Si1 N3 Si2 -145.95(11)
C6 Si1 N3 Si2 89.90(12)
C5 Si1 N3 Si2 -28.04(13)
C4 Si1 N3 Ga 63.82(12)
C6 Si1 N3 Ga -60.33(11)
C5 Si1 N3 Ga -178.27(9)
C1 Ga N3 Si2 81.98(9)
Cl2 Ga N3 Si2 -157.04(6)
Cl1 Ga N3 Si2 -40.83(8)
C1 Ga N3 Si1 -125.99(8)
Cl2 Ga N3 Si1 -5.01(9)
Cl1 Ga N3 Si1 111.21(7)
C2 N1 C1 N2 1.25(16)
C11 N1 C1 N2 -171.74(14)
C2 N1 C1 Ga -177.47(11)
C11 N1 C1 Ga 9.5(2)
C3 N2 C1 N1 -1.17(16)
C31 N2 C1 N1 168.46(14)
C3 N2 C1 Ga 177.54(11)
C31 N2 C1 Ga -12.8(2)
N3 Ga C1 N1 45.84(15)
Cl2 Ga C1 N1 -80.54(13)
Cl1 Ga C1 N1 171.34(12)
N3 Ga C1 N2 -132.58(13)
Cl2 Ga C1 N2 101.04(13)
Cl1 Ga C1 N2 -7.08(14)
C1 N1 C2 C3 -0.88(18)
C11 N1 C2 C3 172.75(14)
N1 C2 C3 N2 0.12(18)
C1 N2 C3 C2 0.67(18)
C31 N2 C3 C2 -170.19(14)
C1 N1 C11 C12 -102.26(19)
C2 N1 C11 C12 85.35(19)
C1 N1 C11 C16 84.7(2)
C2 N1 C11 C16 -87.66(18)
C16 C11 C12 C13 -1.8(3)
N1 C11 C12 C13 -174.40(15)
C16 C11 C12 C17 175.32(19)
N1 C11 C12 C17 2.7(3)
C11 C12 C13 C14 1.3(3)
C17 C12 C13 C14 -175.8(2)
C12 C13 C14 C15 -0.6(3)
C13 C14 C15 C16 0.2(3)
C14 C15 C16 C11 -0.5(3)
C14 C15 C16 C20 175.74(19)
C12 C11 C16 C15 1.4(3)
N1 C11 C16 C15 174.04(15)
C12 C11 C16 C20 -174.81(16)
N1 C11 C16 C20 -2.1(2)
C13 C12 C17 C18 -41.0(3)
C11 C12 C17 C18 142.05(19)
C13 C12 C17 C19 82.1(3)
C11 C12 C17 C19 -94.8(2)
C15 C16 C20 C21 38.0(3)
C11 C16 C20 C21 -145.90(18)
C15 C16 C20 C22 -85.1(2)
C11 C16 C20 C22 91.0(2)
C1 N2 C31 C32 111.19(18)
C3 N2 C31 C32 -79.92(18)
C1 N2 C31 C36 -75.3(2)
C3 N2 C31 C36 93.58(17)
C36 C31 C32 C33 0.6(2)
N2 C31 C32 C33 173.69(14)
C36 C31 C32 C37 -178.84(15)
N2 C31 C32 C37 -5.7(2)
C31 C32 C33 C34 -0.7(3)
C37 C32 C33 C34 178.74(17)
C32 C33 C34 C35 0.6(3)
C33 C34 C35 C36 -0.2(3)
C34 C35 C36 C31 0.1(3)
C34 C35 C36 C40 -177.79(17)
C32 C31 C36 C35 -0.3(2)
N2 C31 C36 C35 -173.48(14)
C32 C31 C36 C40 177.52(15)
N2 C31 C36 C40 4.3(2)
C33 C32 C37 C38 47.4(2)
C31 C32 C37 C38 -133.18(16)
C33 C32 C37 C39 -75.6(2)
C31 C32 C37 C39 103.80(18)
C35 C36 C40 C42 84.2(2)
C31 C36 C40 C42 -93.5(2)
C35 C36 C40 C41 -40.4(2)
C31 C36 C40 C41 141.81(18)
C3S O1S C1S C2S -176.8(3)
C1S O1S C3S C4S 177.2(3)
